data_2300403
loop_
_publ_author_name
'Eccles, Kevin S.'
'Stokes, Stephen P.'
'Daly, Carla A.'
'Barry, Nicola M.'
'McSweeney, Sharon P.'
'O'Neill, Damian J.'
'Kelly, Dawn M.'
'Jennings, W. Brian'
'N\'i Dhubhghaill, O. M.'
'Moynihan, Humphrey A.'
'Maguire, Anita R.'
'Lawrence, Simon E.'

_publ_section_title
;
 Evaluation of the Bruker SMART X2S: crystallography for the
 nonspecialist?
;
_journal_coden_ASTM JACGAR
_journal_coeditor_code KK5074
_journal_issue 1
_journal_name_full 'Journal of Applied Crystallography'
_journal_page_first 213
_journal_page_last 215
_journal_paper_doi 10.1107/S0021889810042561
_journal_volume 44
_journal_year 2011
_chemical_formula_moiety 'C17 H20 Cl2 N2 Pd'
_chemical_formula_sum 'C17 H20 Cl2 N2 Pd'
_chemical_formula_weight 429.65
_space_group_IT_number 14
_symmetry_cell_setting monoclinic
_symmetry_space_group_name_Hall '-P 2ybc'
_symmetry_space_group_name_H-M 'P 1 21/c 1'
_atom_sites_solution_hydrogens geom
_atom_sites_solution_primary direct
_atom_sites_solution_secondary difmap
_audit_creation_method SHELXL-97
_cell_angle_alpha 90.00
_cell_angle_beta 90.470(7)
_cell_angle_gamma 90.00
_cell_formula_units_Z 4
_cell_length_a 9.356(2)
_cell_length_b 9.9295(19)
_cell_length_c 19.357(4)
_cell_measurement_reflns_used 8388
_cell_measurement_temperature 300(2)
_cell_measurement_theta_max 25.15
_cell_measurement_theta_min 2.94
_cell_volume 1798.2(6)
_computing_cell_refinement 'Bruker SAINT'
_computing_data_collection 'Bruker GIS'
_computing_data_reduction 'Bruker SAINT'
_computing_structure_refinement 'SHELXL-97 (Sheldrick, 2008)'
_computing_structure_solution 'SHELXS-97 (Sheldrick, 2008)'
_diffrn_ambient_temperature 300(2)
_diffrn_measured_fraction_theta_full 0.991
_diffrn_measured_fraction_theta_max 0.991
_diffrn_measurement_device_type 'Bruker SMART X2S'
_diffrn_measurement_method '\w scans'
_diffrn_radiation_monochromator 'doubly curved silicon crystal'
_diffrn_radiation_source 'micro-focus sealed tube'
_diffrn_radiation_type MoK\a
_diffrn_radiation_wavelength 0.71073
_diffrn_reflns_av_R_equivalents 0.0660
_diffrn_reflns_av_sigmaI/netI 0.0457
_diffrn_reflns_limit_h_max 11
_diffrn_reflns_limit_h_min -11
_diffrn_reflns_limit_k_max 11
_diffrn_reflns_limit_k_min -11
_diffrn_reflns_limit_l_max 23
_diffrn_reflns_limit_l_min -23
_diffrn_reflns_number 16537
_diffrn_reflns_theta_full 25.23
_diffrn_reflns_theta_max 25.23
_diffrn_reflns_theta_min 2.18
_exptl_absorpt_coefficient_mu 1.326
_exptl_absorpt_correction_T_max 0.6996
_exptl_absorpt_correction_T_min 0.6539
_exptl_absorpt_correction_type multi-scan
_exptl_absorpt_process_details 'SADABS V2008/1 (Bruker AXS)'
_exptl_crystal_colour orange
_exptl_crystal_density_diffrn 1.587
_exptl_crystal_density_method 'not measured'
_exptl_crystal_description plate
_exptl_crystal_F_000 864
_exptl_crystal_size_max 0.35
_exptl_crystal_size_mid 0.31
_exptl_crystal_size_min 0.29
_refine_diff_density_max 0.755
_refine_diff_density_min -1.666
_refine_ls_extinction_method none
_refine_ls_goodness_of_fit_ref 1.185
_refine_ls_hydrogen_treatment constr
_refine_ls_matrix_type full
_refine_ls_number_parameters 200
_refine_ls_number_reflns 3229
_refine_ls_number_restraints 0
_refine_ls_restrained_S_all 1.185
_refine_ls_R_factor_all 0.0462
_refine_ls_R_factor_gt 0.0388
_refine_ls_shift/su_max 0.000
_refine_ls_shift/su_mean 0.000
_refine_ls_structure_factor_coef Fsqd
_refine_ls_weighting_details 'calc w=1/[\s^2^(Fo^2^)+(0.0717P)^2^+0.0000P] where P=(Fo^2^+2Fc^2^)/3'
_refine_ls_weighting_scheme calc
_refine_ls_wR_factor_gt 0.1083
_refine_ls_wR_factor_ref 0.1210
_reflns_number_gt 2821
_reflns_number_total 3229
_reflns_threshold_expression >2sigma(I)
_cod_duplicate_entry 2300313
_cod_data_source_file kk5074sup1.cif
_cod_data_source_block Compound_3_CCDC
_cod_depositor_comments
;
The following automatic conversions were performed:

'_symmetry_cell_setting' value 'Monoclinic' changed to 'monoclinic'
according to /home/saulius/struct/CIF-dictionaries/cif_core.dic
dictionary named 'cif_core.dic' version 2.4.2 from 2011-04-26.

Automatic conversion script
Id: cif_fix_values 1891 2012-01-12 08:04:46Z andrius 
;
_cod_original_cell_volume 1798.2(7)
_cod_original_sg_symbol_H-M P12(1)/c1
_cod_database_code 2300403

loop_
_symmetry_equiv_pos_as_xyz
'x, y, z'
'-x, y+1/2, -z+1/2'
'-x, -y, -z'
'x, -y-1/2, z-1/2'

loop_
_atom_site_type_symbol
_atom_site_label
_atom_site_fract_x
_atom_site_fract_y
_atom_site_fract_z
_atom_site_U_iso_or_equiv
_atom_site_adp_type
_atom_site_calc_flag
_atom_site_refinement_flags
_atom_site_occupancy
Pd Pd1 0.34165(3) 0.36794(3) 0.474015(13) 0.03696(15) Uani d . 1
Cl Cl2 0.33207(12) 0.48746(11) 0.37305(5) 0.0569(3) Uani d . 1
Cl Cl3 0.39048(14) 0.17596(12) 0.41288(6) 0.0700(3) Uani d . 1
N N17 0.2901(3) 0.5254(3) 0.53575(14) 0.0362(6) Uani d . 1
N N4 0.3513(3) 0.2777(3) 0.56776(16) 0.0421(7) Uani d . 1
C C18 0.2724(4) 0.6643(4) 0.5106(2) 0.0445(8) Uani d . 1
H H18A 0.3438 0.6818 0.4757 0.053 Uiso calc R 1
H H18B 0.2899 0.7259 0.5487 0.053 Uiso calc R 1
C C19 0.1262(4) 0.6928(4) 0.4804(2) 0.0547(10) Uani d . 1
H H19A 0.0552 0.6929 0.5166 0.066 Uiso calc R 1
H H19B 0.1006 0.6238 0.4470 0.066 Uiso calc R 1
C C20 0.1306(5) 0.8321(5) 0.4448(3) 0.0648(12) Uani d . 1
H H20A 0.1659 0.8983 0.4776 0.078 Uiso calc R 1
H H20B 0.1973 0.8284 0.4067 0.078 Uiso calc R 1
C C21 -0.0122(6) 0.8767(5) 0.4179(3) 0.0791(16) Uani d . 1
H H21A -0.0780 0.8855 0.4561 0.095 Uiso calc R 1
H H21B -0.0499 0.8090 0.3865 0.095 Uiso calc R 1
C C22 -0.0016(8) 1.0109(6) 0.3802(4) 0.108(2) Uani d . 1
H H22A 0.0232 1.0805 0.4125 0.162 Uiso calc R 1
H H22B -0.0919 1.0316 0.3588 0.162 Uiso calc R 1
H H22C 0.0707 1.0051 0.3454 0.162 Uiso calc R 1
C C10 0.2750(3) 0.4970(3) 0.59983(18) 0.0370(7) Uani d . 1
C C11 0.2242(4) 0.5924(4) 0.65287(18) 0.0410(8) Uani d . 1
C C12 0.0778(5) 0.6088(4) 0.6635(2) 0.0566(10) Uani d . 1
H H12 0.0124 0.5602 0.6370 0.068 Uiso calc R 1
C C13 0.0306(6) 0.6968(5) 0.7130(3) 0.0755(14) Uani d . 1
H H13 -0.0670 0.7070 0.7199 0.091 Uiso calc R 1
C C14 0.1242(6) 0.7695(5) 0.7521(3) 0.0753(14) Uani d . 1
H H14 0.0903 0.8286 0.7854 0.090 Uiso calc R 1
C C15 0.2709(6) 0.7557(5) 0.7423(2) 0.0743(14) Uani d . 1
H H15 0.3350 0.8053 0.7690 0.089 Uiso calc R 1
C C16 0.3202(5) 0.6677(5) 0.6927(2) 0.0594(11) Uani d . 1
H H16 0.4180 0.6586 0.6858 0.071 Uiso calc R 1
C C9 0.3110(4) 0.3580(3) 0.6206(2) 0.0383(8) Uani d . 1
C C5 0.3924(5) 0.1505(4) 0.5816(3) 0.0610(12) Uani d . 1
H H5 0.4218 0.0951 0.5457 0.073 Uiso calc R 1
C C6 0.3918(5) 0.1009(5) 0.6483(3) 0.0715(14) Uani d . 1
H H6 0.4198 0.0125 0.6567 0.086 Uiso calc R 1
C C7 0.3506(5) 0.1803(5) 0.7016(2) 0.0628(12) Uani d . 1
H H7 0.3498 0.1470 0.7465 0.075 Uiso calc R 1
C C8 0.3093(4) 0.3130(5) 0.6877(2) 0.0502(9) Uani d . 1
H H8 0.2811 0.3698 0.7233 0.060 Uiso calc R 1

loop_
_atom_site_aniso_label
_atom_site_aniso_U_11
_atom_site_aniso_U_22
_atom_site_aniso_U_33
_atom_site_aniso_U_12
_atom_site_aniso_U_13
_atom_site_aniso_U_23
Pd1 0.0400(2) 0.0360(2) 0.0348(2) 0.00346(10) -0.00390(13) -0.00320(10)
Cl2 0.0755(7) 0.0628(7) 0.0324(5) 0.0177(5) -0.0037(4) 0.0013(4)
Cl3 0.0954(9) 0.0484(6) 0.0663(7) 0.0069(6) 0.0090(6) -0.0190(6)
N17 0.0376(14) 0.0362(16) 0.0345(15) 0.0036(12) -0.0098(11) 0.0013(12)
N4 0.0440(16) 0.0375(17) 0.0448(17) 0.0043(13) -0.0014(13) 0.0046(14)
C18 0.060(2) 0.0362(19) 0.038(2) 0.0050(17) -0.0083(16) -0.0022(16)
C19 0.056(2) 0.050(2) 0.058(2) 0.0135(19) -0.0080(18) 0.003(2)
C20 0.068(3) 0.057(3) 0.069(3) 0.009(2) -0.018(2) 0.001(2)
C21 0.080(4) 0.068(4) 0.088(4) 0.013(2) -0.027(3) 0.000(3)
C22 0.137(5) 0.067(4) 0.120(6) 0.013(3) -0.052(4) 0.020(4)
C10 0.0349(16) 0.0371(19) 0.0390(18) 0.0013(14) -0.0088(13) -0.0024(15)
C11 0.048(2) 0.0408(19) 0.0343(18) 0.0037(16) -0.0036(15) -0.0007(16)
C12 0.051(2) 0.059(3) 0.060(3) -0.0023(19) 0.0044(19) -0.007(2)
C13 0.073(3) 0.072(3) 0.081(3) 0.015(3) 0.028(3) -0.011(3)
C14 0.108(4) 0.064(3) 0.054(3) 0.023(3) 0.018(3) -0.014(2)
C15 0.099(4) 0.070(3) 0.054(3) 0.002(3) -0.008(3) -0.022(2)
C16 0.055(2) 0.073(3) 0.050(2) 0.004(2) -0.0096(18) -0.018(2)
C9 0.0337(17) 0.041(2) 0.040(2) 0.0000(13) -0.0046(14) 0.0039(14)
C5 0.069(3) 0.046(2) 0.069(3) 0.020(2) 0.012(2) 0.013(2)
C6 0.075(3) 0.058(3) 0.081(4) 0.023(2) 0.009(3) 0.031(3)
C7 0.062(3) 0.071(3) 0.055(3) 0.008(2) -0.001(2) 0.030(3)
C8 0.045(2) 0.064(3) 0.042(2) 0.0034(19) -0.0027(15) 0.011(2)

loop_
_atom_type_symbol
_atom_type_description
_atom_type_scat_dispersion_real
_atom_type_scat_dispersion_imag
_atom_type_scat_source
C C 0.0033 0.0016 'International Tables Vol C Tables 4.2.6.8 and 6.1.1.4'
H H 0.0000 0.0000 'International Tables Vol C Tables 4.2.6.8 and 6.1.1.4'
N N 0.0061 0.0033 'International Tables Vol C Tables 4.2.6.8 and 6.1.1.4'
Cl Cl 0.1484 0.1585 'International Tables Vol C Tables 4.2.6.8 and 6.1.1.4'
Pd Pd -0.9988 1.0072 'International Tables Vol C Tables 4.2.6.8 and 6.1.1.4'

loop_
_geom_angle_atom_site_label_1
_geom_angle_atom_site_label_2
_geom_angle_atom_site_label_3
_geom_angle
N4 Pd1 N17 79.75(11)
N4 Pd1 Cl2 175.01(9)
N17 Pd1 Cl2 95.49(8)
N4 Pd1 Cl3 94.99(9)
N17 Pd1 Cl3 174.12(8)
Cl2 Pd1 Cl3 89.83(4)
C10 N17 C18 120.9(3)
C10 N17 Pd1 115.4(2)
C18 N17 Pd1 123.7(2)
C5 N4 C9 118.9(3)
C5 N4 Pd1 127.1(3)
C9 N4 Pd1 114.0(2)
N17 C18 C19 113.8(3)
N17 C18 H18A 108.8
C19 C18 H18A 108.8
N17 C18 H18B 108.8
C19 C18 H18B 108.8
H18A C18 H18B 107.7
C18 C19 C20 108.2(3)
C18 C19 H19A 110.1
C20 C19 H19A 110.1
C18 C19 H19B 110.1
C20 C19 H19B 110.1
H19A C19 H19B 108.4
C21 C20 C19 113.1(4)
C21 C20 H20A 109.0
C19 C20 H20A 109.0
C21 C20 H20B 109.0
C19 C20 H20B 109.0
H20A C20 H20B 107.8
C20 C21 C22 111.4(5)
C20 C21 H21A 109.4
C22 C21 H21A 109.4
C20 C21 H21B 109.4
C22 C21 H21B 109.4
H21A C21 H21B 108.0
C21 C22 H22A 109.5
C21 C22 H22B 109.5
H22A C22 H22B 109.5
C21 C22 H22C 109.5
H22A C22 H22C 109.5
H22B C22 H22C 109.5
N17 C10 C9 116.3(3)
N17 C10 C11 124.8(3)
C9 C10 C11 118.9(3)
C12 C11 C16 118.9(4)
C12 C11 C10 119.9(3)
C16 C11 C10 121.2(3)
C13 C12 C11 119.9(4)
C13 C12 H12 120.0
C11 C12 H12 120.0
C14 C13 C12 121.2(5)
C14 C13 H13 119.4
C12 C13 H13 119.4
C13 C14 C15 120.1(4)
C13 C14 H14 119.9
C15 C14 H14 119.9
C16 C15 C14 119.5(4)
C16 C15 H15 120.3
C14 C15 H15 120.3
C15 C16 C11 120.4(4)
C15 C16 H16 119.8
C11 C16 H16 119.8
N4 C9 C8 121.9(3)
N4 C9 C10 114.1(3)
C8 C9 C10 123.9(3)
N4 C5 C6 121.1(4)
N4 C5 H5 119.4
C6 C5 H5 119.4
C7 C6 C5 120.5(4)
C7 C6 H6 119.8
C5 C6 H6 119.8
C6 C7 C8 118.7(4)
C6 C7 H7 120.6
C8 C7 H7 120.6
C9 C8 C7 118.9(4)
C9 C8 H8 120.6
C7 C8 H8 120.6

loop_
_geom_bond_atom_site_label_1
_geom_bond_atom_site_label_2
_geom_bond_distance
Pd1 N4 2.025(3)
Pd1 N17 2.028(3)
Pd1 Cl2 2.2875(10)
Pd1 Cl3 2.2917(11)
N17 C10 1.281(5)
N17 C18 1.471(5)
N4 C5 1.347(5)
N4 C9 1.353(5)
C18 C19 1.511(5)
C18 H18A 0.9700
C18 H18B 0.9700
C19 C20 1.546(6)
C19 H19A 0.9700
C19 H19B 0.9700
C20 C21 1.498(7)
C20 H20A 0.9700
C20 H20B 0.9700
C21 C22 1.523(8)
C21 H21A 0.9700
C21 H21B 0.9700
C22 H22A 0.9600
C22 H22B 0.9600
C22 H22C 0.9600
C10 C9 1.476(5)
C10 C11 1.478(5)
C11 C12 1.396(5)
C11 C16 1.397(6)
C12 C13 1.372(6)
C12 H12 0.9300
C13 C14 1.360(8)
C13 H13 0.9300
C14 C15 1.393(7)
C14 H14 0.9300
C15 C16 1.380(6)
C15 H15 0.9300
C16 H16 0.9300
C9 C8 1.373(5)
C5 C6 1.381(7)
C5 H5 0.9300
C6 C7 1.357(7)
C6 H6 0.9300
C7 C8 1.399(6)
C7 H7 0.9300
C8 H8 0.9300
